data_4109946
loop_
_publ_author_name
'Shigeki Mori'
'Kil Suk Kim'
'Zin Seok Yoon'
'Su Bum Noh'
'Dongho Kim'
'Atsuhiro Osuka'

_publ_section_title
;
 Peripheral Fabrications of a Bis-Gold(III) Complex of
 [26]Hexaphyrin(1.1.1.1.1.1) and Aromatic versus Antiaromatic Effect on
 Two-Photon Absorption Cross Section
;
_journal_name_full 'Journal of the American Chemical Society'
_journal_page_first 11344
_journal_page_last 11345
_journal_paper_doi 10.1021/ja0744908
_journal_volume 129
_journal_year 2007
_chemical_formula_sum 'C121.5 H56 Au2 Cl F30 N6 O1.5'
_chemical_formula_weight 2623.11
_chemical_name_systematic
; 
 ? 
;
_space_group_IT_number 15
_symmetry_cell_setting monoclinic
_symmetry_Int_Tables_number 15
_symmetry_space_group_name_Hall '-C 2yc'
_symmetry_space_group_name_H-M 'C 1 2/c 1'
_atom_sites_solution_hydrogens geom
_atom_sites_solution_primary direct
_atom_sites_solution_secondary difmap
_audit_creation_method SHELXL-97
_cell_angle_alpha 90.00
_cell_angle_beta 105.052(4)
_cell_angle_gamma 90.00
_cell_formula_units_Z 8
_cell_length_a 25.078(5)
_cell_length_b 33.677(6)
_cell_length_c 25.573(5)
_cell_measurement_reflns_used 5675
_cell_measurement_temperature 90(2)
_cell_measurement_theta_max 28.32
_cell_measurement_theta_min 2.36
_cell_volume 20857(7)
_computing_cell_refinement 'Bruker SMART'
_computing_data_collection 'Bruker SMART'
_computing_data_reduction 'Bruker SAINT'
_computing_molecular_graphics 'Bruker SHELXTL'
_computing_publication_material 'Bruker SHELXTL'
_computing_structure_refinement 'SHELXL-97 (Sheldrick, 1997)'
_computing_structure_solution 'SHELXS-97 (Sheldrick, 1990)'
_diffrn_ambient_temperature 90(2)
_diffrn_detector_area_resol_mean 8.366
_diffrn_measured_fraction_theta_full 1.000
_diffrn_measured_fraction_theta_max 1.000
_diffrn_measurement_device_type 'CCD area detector'
_diffrn_measurement_method 'phi and omega scans'
_diffrn_radiation_monochromator graphite
_diffrn_radiation_source 'fine-focus sealed tube'
_diffrn_radiation_type MoK\a
_diffrn_radiation_wavelength 0.71073
_diffrn_reflns_av_R_equivalents 0.2435
_diffrn_reflns_av_sigmaI/netI 0.1593
_diffrn_reflns_limit_h_max 29
_diffrn_reflns_limit_h_min -29
_diffrn_reflns_limit_k_max 40
_diffrn_reflns_limit_k_min -40
_diffrn_reflns_limit_l_max 30
_diffrn_reflns_limit_l_min -30
_diffrn_reflns_number 99760
_diffrn_reflns_theta_full 25.00
_diffrn_reflns_theta_max 25.00
_diffrn_reflns_theta_min 1.04
_exptl_absorpt_coefficient_mu 2.947
_exptl_absorpt_correction_T_max 0.7571
_exptl_absorpt_correction_T_min 0.3853
_exptl_absorpt_correction_type none
_exptl_crystal_colour brown
_exptl_crystal_density_diffrn 1.671
_exptl_crystal_description prism
_exptl_crystal_F_000 10272
_exptl_crystal_size_max 0.40
_exptl_crystal_size_mid 0.20
_exptl_crystal_size_min 0.10
_refine_diff_density_max 2.068
_refine_diff_density_min -1.873
_refine_diff_density_rms 0.231
_refine_ls_extinction_method none
_refine_ls_goodness_of_fit_ref 1.061
_refine_ls_hydrogen_treatment constr
_refine_ls_matrix_type full
_refine_ls_number_parameters 1426
_refine_ls_number_reflns 18372
_refine_ls_number_restraints 1058
_refine_ls_restrained_S_all 1.074
_refine_ls_R_factor_all 0.1604
_refine_ls_R_factor_gt 0.0847
_refine_ls_shift/su_max 0.001
_refine_ls_shift/su_mean 0.000
_refine_ls_structure_factor_coef Fsqd
_refine_ls_weighting_details 'calc w=1/[\s^2^(Fo^2^)+(0.0979P)^2^+370.0478P] where P=(Fo^2^+2Fc^2^)/3'
_refine_ls_weighting_scheme calc
_refine_ls_wR_factor_gt 0.1948
_refine_ls_wR_factor_ref 0.2434
_reflns_number_gt 10516
_reflns_number_total 18372
_reflns_threshold_expression >2sigma(I)
_cod_data_source_file ja0744908si20070619_091508.cif
_cod_data_source_block 60124mo
_cod_original_cell_volume 20856(7)
_cod_original_sg_symbol_H-M 'C 2/c'
_cod_original_formula_sum 'C121.50 H56 Au2 Cl F30 N6 O1.50'
_cod_database_code 4109946

loop_
_symmetry_equiv_pos_as_xyz
'x, y, z'
'-x, y, -z+1/2'
'x+1/2, y+1/2, z'
'-x+1/2, y+1/2, -z+1/2'
'-x, -y, -z'
'x, -y, z-1/2'
'-x+1/2, -y+1/2, -z'
'x+1/2, -y+1/2, z-1/2'

loop_
_atom_site_label
_atom_site_type_symbol
_atom_site_fract_x
_atom_site_fract_y
_atom_site_fract_z
_atom_site_U_iso_or_equiv
_atom_site_adp_type
_atom_site_occupancy
_atom_site_symmetry_multiplicity
_atom_site_calc_flag
_atom_site_refinement_flags
Au1 Au 0.85462(2) 0.228443(16) 0.63622(2) 0.03094(18) Uani 1 1 d .
Au2 Au 0.95502(2) 0.311192(16) 0.58564(2) 0.03148(18) Uani 1 1 d .
C1 C 0.8392(7) 0.1476(4) 0.6874(6) 0.043(3) Uani 1 1 d U
C2 C 0.8567(7) 0.1064(5) 0.6880(7) 0.047(3) Uani 1 1 d U
C3 C 0.8790(7) 0.1018(5) 0.6448(7) 0.047(3) Uani 1 1 d U
C4 C 0.8798(7) 0.1396(4) 0.6210(6) 0.039(3) Uani 1 1 d U
C5 C 0.9048(6) 0.1491(4) 0.5803(6) 0.036(3) Uani 1 1 d U
C6 C 0.9211(6) 0.1878(4) 0.5691(6) 0.037(3) Uani 1 1 d U
C7 C 0.9098(6) 0.2263(4) 0.5936(5) 0.029(3) Uani 1 1 d U
C8 C 0.9422(6) 0.2533(4) 0.5759(6) 0.035(3) Uani 1 1 d U
C9 C 0.9707(7) 0.2305(4) 0.5429(6) 0.039(3) Uani 1 1 d U
C10 C 1.0132(7) 0.2422(5) 0.5210(7) 0.047(3) Uani 1 1 d U
C11 C 1.0417(7) 0.2775(5) 0.5308(7) 0.047(3) Uani 1 1 d U
C12 C 1.0933(7) 0.2887(5) 0.5162(8) 0.058(3) Uani 1 1 d U
C13 C 1.1075(8) 0.3250(5) 0.5384(8) 0.059(3) Uani 1 1 d U
C14 C 1.0649(7) 0.3380(5) 0.5634(7) 0.046(3) Uani 1 1 d U
C15 C 1.0616(7) 0.3766(5) 0.5854(7) 0.048(3) Uani 1 1 d U
C16 C 1.0148(7) 0.3920(4) 0.5968(6) 0.043(3) Uani 1 1 d U
C17 C 1.0073(8) 0.4334(5) 0.6084(7) 0.052(3) Uani 1 1 d U
C18 C 0.9554(8) 0.4383(5) 0.6107(7) 0.053(3) Uani 1 1 d U
C19 C 0.9304(7) 0.4002(4) 0.6013(6) 0.044(3) Uani 1 1 d U
C20 C 0.8756(7) 0.3905(4) 0.6014(6) 0.043(3) Uani 1 1 d U
C21 C 0.8562(6) 0.3516(4) 0.6061(6) 0.039(3) Uani 1 1 d U
C22 C 0.8858(6) 0.3136(4) 0.6085(6) 0.030(3) Uani 1 1 d U
C23 C 0.8515(6) 0.2868(4) 0.6235(6) 0.032(3) Uani 1 1 d U
C24 C 0.8051(7) 0.3093(4) 0.6302(6) 0.041(3) Uani 1 1 d U
C25 C 0.7614(7) 0.2983(5) 0.6524(6) 0.043(3) Uani 1 1 d U
C26 C 0.7578(7) 0.2624(5) 0.6776(7) 0.048(3) Uani 1 1 d U
C27 C 0.7186(9) 0.2505(6) 0.7090(8) 0.068(3) Uani 1 1 d U
C28 C 0.7325(9) 0.2137(6) 0.7269(9) 0.075(3) Uani 1 1 d U
C29 C 0.7782(8) 0.2006(5) 0.7065(7) 0.051(3) Uani 1 1 d U
C30 C 0.8035(8) 0.1633(5) 0.7152(7) 0.052(3) Uani 1 1 d U
C31 C 0.8558(8) 0.0748(5) 0.7285(8) 0.057(3) Uani 1 1 d U
C32 C 0.8273(9) 0.0401(5) 0.7154(8) 0.067(4) Uani 1 1 d U
H32 H 0.8071 0.0359 0.6789 0.081 Uiso 1 1 calc R
C33 C 0.8269(9) 0.0111(6) 0.7529(9) 0.075(4) Uani 1 1 d U
H33 H 0.8053 -0.0122 0.7426 0.089 Uiso 1 1 calc R
C34 C 0.8587(9) 0.0160(6) 0.8068(10) 0.082(4) Uani 1 1 d U
H34 H 0.8597 -0.0044 0.8327 0.099 Uiso 1 1 calc R
C35 C 0.8870(9) 0.0491(6) 0.8210(9) 0.080(4) Uani 1 1 d U
H35 H 0.9074 0.0531 0.8575 0.096 Uiso 1 1 calc R
C36 C 0.8866(8) 0.0793(6) 0.7810(8) 0.070(4) Uani 1 1 d U
H36 H 0.9081 0.1026 0.7911 0.084 Uiso 1 1 calc R
C37 C 0.8992(8) 0.0631(5) 0.6304(8) 0.059(3) Uani 1 1 d U
C38 C 0.8672(9) 0.0377(5) 0.5940(8) 0.066(4) Uani 1 1 d U
H38 H 0.8308 0.0458 0.5760 0.079 Uiso 1 1 calc R
C39 C 0.8853(10) 0.0007(6) 0.5818(9) 0.072(4) Uani 1 1 d U
H39 H 0.8614 -0.0165 0.5568 0.087 Uiso 1 1 calc R
C40 C 0.9362(10) -0.0101(6) 0.6058(10) 0.080(4) Uani 1 1 d U
H40 H 0.9484 -0.0355 0.5976 0.096 Uiso 1 1 calc R
C41 C 0.9727(10) 0.0135(6) 0.6420(10) 0.084(4) Uani 1 1 d U
H41 H 1.0096 0.0051 0.6572 0.101 Uiso 1 1 calc R
C42 C 0.9537(9) 0.0515(6) 0.6564(9) 0.077(4) Uani 1 1 d U
H42 H 0.9771 0.0682 0.6826 0.092 Uiso 1 1 calc R
C43 C 0.9223(7) 0.1171(4) 0.5485(7) 0.044(3) Uani 1 1 d U
C44 C 0.8827(8) 0.0989(5) 0.5074(7) 0.048(3) Uani 1 1 d U
C45 C 0.8939(8) 0.0694(5) 0.4734(7) 0.056(3) Uani 1 1 d U
C46 C 0.9478(8) 0.0575(5) 0.4835(7) 0.054(3) Uani 1 1 d U
C47 C 0.9878(8) 0.0747(5) 0.5234(8) 0.058(3) Uani 1 1 d U
C48 C 0.9754(8) 0.1036(5) 0.5551(8) 0.056(3) Uani 1 1 d U
C49 C 1.0354(9) 0.2102(6) 0.4915(9) 0.069(3) Uani 1 1 d U
C50 C 1.0229(11) 0.2062(8) 0.4385(11) 0.092(4) Uani 1 1 d U
C51 C 1.0408(11) 0.1760(8) 0.4098(11) 0.102(4) Uani 1 1 d U
C52 C 1.0738(11) 0.1482(8) 0.4382(12) 0.102(4) Uani 1 1 d U
C53 C 1.0892(11) 0.1501(8) 0.4911(13) 0.107(4) Uani 1 1 d U
C54 C 1.0706(11) 0.1809(7) 0.5159(12) 0.091(4) Uani 1 1 d U
C55 C 1.1224(10) 0.2661(6) 0.4829(11) 0.081(4) Uani 1 1 d U
C56 C 1.1083(11) 0.2694(7) 0.4283(12) 0.097(5) Uani 1 1 d U
H56 H 1.0791 0.2867 0.4110 0.117 Uiso 1 1 calc R
C57 C 1.1364(12) 0.2472(8) 0.3962(12) 0.105(5) Uani 1 1 d U
H57 H 1.1241 0.2483 0.3579 0.126 Uiso 1 1 calc R
C58 C 1.1782(11) 0.2259(8) 0.4190(13) 0.105(5) Uani 1 1 d U
H58 H 1.1972 0.2121 0.3968 0.126 Uiso 1 1 calc R
C59 C 1.1966(12) 0.2220(8) 0.4743(13) 0.110(5) Uani 1 1 d U
H59 H 1.2275 0.2059 0.4912 0.132 Uiso 1 1 calc R
C60 C 1.1655(10) 0.2442(7) 0.5047(12) 0.103(5) Uani 1 1 d U
H60 H 1.1772 0.2429 0.5431 0.124 Uiso 1 1 calc R
C61 C 1.1579(10) 0.3467(7) 0.5309(11) 0.088(4) Uani 1 1 d U
C62 C 1.1555(10) 0.3646(7) 0.4816(11) 0.096(5) Uani 1 1 d U
H62 H 1.1218 0.3643 0.4540 0.115 Uiso 1 1 calc R
C63 C 1.2011(11) 0.3827(7) 0.4720(13) 0.103(5) Uani 1 1 d U
H63 H 1.1995 0.3944 0.4378 0.124 Uiso 1 1 calc R
C64 C 1.2470(11) 0.3836(8) 0.5113(13) 0.107(5) Uani 1 1 d U
H64 H 1.2779 0.3963 0.5037 0.128 Uiso 1 1 calc R
C65 C 1.2543(11) 0.3680(8) 0.5619(13) 0.109(5) Uani 1 1 d U
H65 H 1.2879 0.3704 0.5894 0.131 Uiso 1 1 calc R
C66 C 1.2055(10) 0.3469(7) 0.5702(13) 0.106(5) Uani 1 1 d U
H66 H 1.2077 0.3334 0.6034 0.127 Uiso 1 1 calc R
C67 C 1.1118(8) 0.4019(6) 0.5935(8) 0.063(3) Uani 1 1 d U
C68 C 1.1192(8) 0.4291(6) 0.5554(8) 0.062(3) Uani 1 1 d U
C69 C 1.1638(9) 0.4529(6) 0.5642(8) 0.073(4) Uani 1 1 d U
C70 C 1.2025(10) 0.4516(7) 0.6113(10) 0.093(4) Uani 1 1 d U
C71 C 1.1982(11) 0.4242(8) 0.6476(11) 0.103(5) Uani 1 1 d U
C72 C 1.1527(9) 0.4017(7) 0.6390(9) 0.088(4) Uani 1 1 d U
C73 C 1.0475(9) 0.4670(6) 0.6185(9) 0.073(4) Uani 1 1 d U
C74 C 1.0423(10) 0.4959(6) 0.5786(10) 0.087(4) Uani 1 1 d U
H74 H 1.0153 0.4924 0.5451 0.104 Uiso 1 1 calc R
C75 C 1.0756(10) 0.5300(7) 0.5858(11) 0.098(5) Uani 1 1 d U
H75 H 1.0718 0.5497 0.5585 0.118 Uiso 1 1 calc R
C76 C 1.1128(11) 0.5332(7) 0.6335(11) 0.101(5) Uani 1 1 d U
H76 H 1.1353 0.5563 0.6393 0.121 Uiso 1 1 calc R
C77 C 1.1213(11) 0.5060(7) 0.6748(11) 0.098(5) Uani 1 1 d U
H77 H 1.1491 0.5098 0.7076 0.118 Uiso 1 1 calc R
C78 C 1.0868(10) 0.4720(7) 0.6661(10) 0.086(4) Uani 1 1 d U
H78 H 1.0910 0.4526 0.6938 0.103 Uiso 1 1 calc R
C79 C 0.9346(9) 0.4749(5) 0.6278(8) 0.068(3) Uani 1 1 d U
C80 C 0.9095(9) 0.5027(6) 0.5905(9) 0.077(4) Uani 1 1 d U
H80 H 0.9038 0.4974 0.5530 0.092 Uiso 1 1 calc R
C81 C 0.8922(10) 0.5388(6) 0.6070(9) 0.085(4) Uani 1 1 d U
H81 H 0.8738 0.5577 0.5809 0.102 Uiso 1 1 calc R
C82 C 0.9019(10) 0.5468(7) 0.6607(10) 0.091(4) Uani 1 1 d U
H82 H 0.8903 0.5715 0.6718 0.109 Uiso 1 1 calc R
C83 C 0.9268(10) 0.5211(6) 0.6976(10) 0.089(4) Uani 1 1 d U
H83 H 0.9338 0.5272 0.7350 0.107 Uiso 1 1 calc R
C84 C 0.9426(10) 0.4851(6) 0.6810(9) 0.082(4) Uani 1 1 d U
H84 H 0.9600 0.4665 0.7079 0.098 Uiso 1 1 calc R
C85 C 0.8345(8) 0.4231(5) 0.6009(9) 0.063(3) Uani 1 1 d U
C86 C 0.8057(9) 0.4391(6) 0.5530(10) 0.073(4) Uani 1 1 d U
C87 C 0.7648(10) 0.4688(7) 0.5516(12) 0.088(4) Uani 1 1 d U
C88 C 0.7563(11) 0.4804(7) 0.6005(13) 0.098(4) Uani 1 1 d U
C89 C 0.7853(11) 0.4668(7) 0.6460(12) 0.096(4) Uani 1 1 d U
C90 C 0.8236(10) 0.4378(6) 0.6471(11) 0.082(4) Uani 1 1 d U
C91 C 0.7164(7) 0.3283(5) 0.6493(7) 0.045(3) Uani 1 1 d U
C92 C 0.6647(7) 0.3248(5) 0.6158(7) 0.050(3) Uani 1 1 d U
C93 C 0.6246(8) 0.3519(6) 0.6137(8) 0.059(3) Uani 1 1 d U
C94 C 0.6335(8) 0.3839(6) 0.6449(8) 0.064(4) Uani 1 1 d U
C95 C 0.6844(8) 0.3899(6) 0.6772(9) 0.068(4) Uani 1 1 d U
C96 C 0.7273(8) 0.3614(6) 0.6822(8) 0.060(3) Uani 1 1 d U
C97 C 0.6782(7) 0.2751(5) 0.7267(7) 0.096(4) Uani 1 1 d GU
C98 C 0.6228(8) 0.2662(4) 0.7043(6) 0.108(5) Uani 1 1 d GU
H98 H 0.6128 0.2461 0.6774 0.129 Uiso 1 1 calc R
C99 C 0.5822(6) 0.2867(6) 0.7212(7) 0.121(5) Uani 1 1 d GU
H99 H 0.5443 0.2806 0.7059 0.145 Uiso 1 1 calc R
C100 C 0.5969(8) 0.3160(5) 0.7606(7) 0.123(5) Uani 1 1 d GU
H100 H 0.5691 0.3300 0.7721 0.148 Uiso 1 1 calc R
C101 C 0.6523(9) 0.3249(5) 0.7829(6) 0.125(5) Uani 1 1 d GU
H101 H 0.6624 0.3450 0.8098 0.150 Uiso 1 1 calc R
C102 C 0.6929(6) 0.3044(5) 0.7660(7) 0.117(5) Uani 1 1 d GU
H102 H 0.7308 0.3105 0.7813 0.140 Uiso 1 1 calc R
C103 C 0.6997(8) 0.1908(6) 0.7580(8) 0.118(5) Uani 1 1 d GU
C104 C 0.6549(9) 0.1686(6) 0.7294(6) 0.140(6) Uani 1 1 d GU
H104 H 0.6485 0.1652 0.6914 0.168 Uiso 1 1 calc R
C105 C 0.6193(8) 0.1513(6) 0.7565(9) 0.152(6) Uani 1 1 d GU
H105 H 0.5886 0.1361 0.7370 0.182 Uiso 1 1 calc R
C106 C 0.6285(8) 0.1563(6) 0.8121(9) 0.149(6) Uani 1 1 d GU
H106 H 0.6042 0.1446 0.8305 0.179 Uiso 1 1 calc R
C107 C 0.6734(10) 0.1786(6) 0.8406(6) 0.145(6) Uani 1 1 d GU
H107 H 0.6797 0.1820 0.8786 0.173 Uiso 1 1 calc R
C108 C 0.7089(8) 0.1958(6) 0.8136(8) 0.138(6) Uani 1 1 d GU
H108 H 0.7396 0.2110 0.8331 0.165 Uiso 1 1 calc R
C109 C 0.7853(10) 0.1371(6) 0.7541(8) 0.080(4) Uani 1 1 d U
C110 C 0.7469(11) 0.1097(8) 0.7408(11) 0.100(4) Uani 1 1 d U
C111 C 0.7299(13) 0.0862(8) 0.7807(12) 0.119(5) Uani 1 1 d U
C112 C 0.7505(14) 0.0937(9) 0.8299(12) 0.127(5) Uani 1 1 d U
C113 C 0.7858(14) 0.1178(10) 0.8427(12) 0.133(5) Uani 1 1 d U
C114 C 0.8041(12) 0.1412(9) 0.8077(10) 0.112(4) Uani 1 1 d U
F1 F 0.8295(4) 0.1101(3) 0.4970(4) 0.065(3) Uani 1 1 d U
F2 F 0.8554(5) 0.0523(3) 0.4360(4) 0.078(3) Uani 1 1 d U
F3 F 0.9620(5) 0.0286(3) 0.4537(4) 0.075(3) Uani 1 1 d U
F4 F 1.0402(5) 0.0625(3) 0.5325(6) 0.094(4) Uani 1 1 d U
F5 F 1.0139(4) 0.1191(3) 0.5948(5) 0.075(3) Uani 1 1 d U
F6 F 0.9881(7) 0.2333(5) 0.4099(5) 0.127(5) Uani 1 1 d U
F7 F 1.0250(9) 0.1735(6) 0.3580(7) 0.166(6) Uani 1 1 d U
F8 F 1.0923(6) 0.1193(4) 0.4124(7) 0.131(5) Uani 1 1 d U
F9 F 1.1218(8) 0.1226(5) 0.5169(9) 0.181(7) Uani 1 1 d U
F10 F 1.0878(7) 0.1818(5) 0.5695(8) 0.146(6) Uani 1 1 d U
F11 F 1.0810(5) 0.4306(3) 0.5087(4) 0.076(3) Uani 1 1 d U
F12 F 1.1696(5) 0.4785(4) 0.5261(5) 0.095(4) Uani 1 1 d U
F13 F 1.2475(6) 0.4756(4) 0.6194(6) 0.124(5) Uani 1 1 d U
F14 F 1.2390(7) 0.4221(5) 0.6943(7) 0.162(7) Uani 1 1 d U
F15 F 1.1495(6) 0.3759(5) 0.6792(6) 0.130(5) Uani 1 1 d U
F16 F 0.8140(5) 0.4264(3) 0.5081(5) 0.077(3) Uani 1 1 d U
F17 F 0.7374(6) 0.4828(4) 0.5051(8) 0.126(5) Uani 1 1 d U
F18 F 0.7177(6) 0.5103(4) 0.5968(9) 0.142(5) Uani 1 1 d U
F19 F 0.7798(7) 0.4807(5) 0.6954(8) 0.146(5) Uani 1 1 d U
F20 F 0.8524(7) 0.4236(4) 0.6948(6) 0.114(5) Uani 1 1 d U
F21 F 0.6535(4) 0.2923(3) 0.5843(4) 0.069(3) Uani 1 1 d U
F22 F 0.5732(4) 0.3465(4) 0.5804(5) 0.084(3) Uani 1 1 d U
F23 F 0.5939(5) 0.4111(4) 0.6418(5) 0.090(4) Uani 1 1 d U
F24 F 0.6948(5) 0.4225(4) 0.7072(6) 0.104(4) Uani 1 1 d U
F25 F 0.7747(4) 0.3681(3) 0.7158(5) 0.080(3) Uani 1 1 d U
F26 F 0.7253(7) 0.1020(5) 0.6883(7) 0.146(6) Uani 1 1 d U
F27 F 0.6895(8) 0.0611(5) 0.7631(8) 0.172(6) Uani 1 1 d U
F28 F 0.7279(8) 0.0727(5) 0.8651(8) 0.161(6) Uani 1 1 d U
F29 F 0.8046(10) 0.1306(8) 0.8986(8) 0.208(8) Uani 1 1 d U
F30 F 0.8412(8) 0.1716(6) 0.8264(6) 0.168(6) Uani 1 1 d U
N1 N 0.8573(5) 0.1673(3) 0.6492(5) 0.040(3) Uani 1 1 d U
N2 N 0.9548(5) 0.1922(3) 0.5372(5) 0.040(3) Uani 1 1 d U
N3 N 1.0264(5) 0.3090(3) 0.5580(5) 0.036(2) Uani 1 1 d U
N4 N 0.9672(5) 0.3725(3) 0.5946(5) 0.040(3) Uani 1 1 d U
N5 N 0.8066(5) 0.3484(4) 0.6160(5) 0.041(3) Uani 1 1 d U
N6 N 0.7932(5) 0.2301(3) 0.6770(5) 0.041(3) Uani 1 1 d U
C1H C 0.2446(12) 0.1911(8) 0.9814(11) 0.138(10) Uani 1 1 d U
H1HA H 0.2251 0.1698 0.9580 0.207 Uiso 1 1 calc R
H1HB H 0.2198 0.2138 0.9795 0.207 Uiso 1 1 calc R
H1HC H 0.2564 0.1815 1.0188 0.207 Uiso 1 1 calc R
C2H C 0.2962(15) 0.2040(10) 0.9621(14) 0.155(8) Uani 1 1 d U
H2HA H 0.2838 0.2191 0.9279 0.186 Uiso 1 1 calc R
H2HB H 0.3194 0.2218 0.9896 0.186 Uiso 1 1 calc R
C3H C 0.3307(16) 0.1689(10) 0.9530(14) 0.159(8) Uani 1 1 d U
H3HA H 0.3076 0.1515 0.9248 0.190 Uiso 1 1 calc R
H3HB H 0.3418 0.1533 0.9869 0.190 Uiso 1 1 calc R
C4H C 0.3867(16) 0.1814(10) 0.9344(15) 0.164(8) Uani 1 1 d U
H4HA H 0.3753 0.1945 0.8986 0.196 Uiso 1 1 calc R
H4HB H 0.4078 0.2010 0.9606 0.196 Uiso 1 1 calc R
C5H C 0.4250(17) 0.1463(11) 0.9308(15) 0.171(8) Uani 1 1 d U
H5HA H 0.4028 0.1246 0.9096 0.205 Uiso 1 1 calc R
H5HB H 0.4419 0.1361 0.9677 0.205 Uiso 1 1 calc R
C6H C 0.4714(17) 0.1581(11) 0.9039(16) 0.177(9) Uani 1 1 d U
H6HA H 0.4543 0.1704 0.8683 0.212 Uiso 1 1 calc R
H6HB H 0.4951 0.1784 0.9267 0.212 Uiso 1 1 calc R
C7H C 0.5071(17) 0.1239(11) 0.8955(17) 0.190(12) Uani 1 1 d U
H7HA H 0.5269 0.1130 0.9308 0.285 Uiso 1 1 calc R
H7HB H 0.5338 0.1333 0.8763 0.285 Uiso 1 1 calc R
H7HC H 0.4839 0.1032 0.8741 0.285 Uiso 1 1 calc R
C1S C 1.0000 0.9483(19) 0.7500 0.58(12) Uiso 1 2 d SD
Cl1S Cl 0.9959(14) 0.9096(10) 0.7034(15) 0.271(14) Uiso 0.50 1 d PD
Cl2S Cl 0.9298(10) 0.9453(12) 0.7376(16) 0.306(17) Uiso 0.50 1 d PD
O1W O 0.0000 0.170(2) 0.7500 0.36(4) Uiso 1 2 d S
O2W O 0.1119(18) 0.2736(12) 0.6985(18) 0.30(2) Uiso 1 1 d .

loop_
_atom_site_aniso_label
_atom_site_aniso_U_11
_atom_site_aniso_U_22
_atom_site_aniso_U_33
_atom_site_aniso_U_23
_atom_site_aniso_U_13
_atom_site_aniso_U_12
Au1 0.0462(4) 0.0251(3) 0.0268(3) -0.0051(2) 0.0189(3) -0.0066(3)
Au2 0.0453(4) 0.0262(3) 0.0269(3) -0.0042(2) 0.0163(3) -0.0082(3)
C1 0.067(6) 0.032(5) 0.039(5) -0.012(5) 0.031(5) -0.017(5)
C2 0.065(6) 0.034(5) 0.050(6) -0.004(5) 0.029(5) -0.012(5)
C3 0.062(6) 0.036(5) 0.050(6) -0.001(5) 0.027(5) -0.010(5)
C4 0.057(6) 0.032(5) 0.037(5) 0.000(5) 0.026(5) -0.012(5)
C5 0.048(6) 0.028(5) 0.041(5) -0.009(5) 0.025(5) -0.010(5)
C6 0.050(6) 0.034(5) 0.035(5) -0.007(5) 0.026(5) -0.009(5)
C7 0.046(6) 0.025(5) 0.027(5) -0.007(5) 0.032(5) -0.002(5)
C8 0.051(7) 0.022(5) 0.036(6) -0.007(5) 0.019(5) 0.007(5)
C9 0.055(6) 0.032(5) 0.036(5) -0.008(5) 0.023(5) -0.005(5)
C10 0.060(6) 0.045(6) 0.049(6) -0.012(5) 0.036(5) -0.008(5)
C11 0.052(6) 0.046(6) 0.056(6) -0.009(5) 0.035(5) -0.010(5)
C12 0.061(6) 0.047(6) 0.082(7) -0.011(6) 0.044(6) -0.011(5)
C13 0.061(6) 0.046(6) 0.082(7) -0.009(6) 0.038(6) -0.011(6)
C14 0.052(6) 0.038(5) 0.054(6) -0.004(5) 0.025(5) -0.009(5)
C15 0.061(6) 0.042(6) 0.043(6) -0.002(5) 0.020(5) -0.019(5)
C16 0.066(6) 0.032(5) 0.040(5) -0.005(5) 0.030(5) -0.011(5)
C17 0.078(6) 0.035(5) 0.052(6) -0.007(5) 0.035(6) -0.016(6)
C18 0.080(7) 0.037(5) 0.052(6) -0.007(5) 0.034(6) -0.007(6)
C19 0.068(6) 0.028(5) 0.044(6) -0.003(5) 0.031(5) -0.011(5)
C20 0.063(6) 0.029(5) 0.047(6) -0.002(5) 0.029(5) -0.007(5)
C21 0.052(6) 0.032(5) 0.040(5) -0.002(5) 0.024(5) -0.008(5)
C22 0.037(6) 0.026(5) 0.038(6) -0.010(5) 0.027(5) -0.008(5)
C23 0.048(6) 0.020(5) 0.035(6) -0.013(5) 0.024(5) -0.004(5)
C24 0.060(6) 0.031(5) 0.035(5) -0.012(5) 0.020(5) -0.002(5)
C25 0.059(6) 0.040(6) 0.038(5) -0.010(5) 0.028(5) -0.004(5)
C26 0.069(6) 0.046(6) 0.046(6) -0.003(5) 0.044(5) -0.007(5)
C27 0.097(7) 0.064(7) 0.068(6) 0.008(6) 0.066(6) -0.001(6)
C28 0.109(7) 0.066(7) 0.076(7) 0.011(6) 0.071(6) -0.003(6)
C29 0.082(6) 0.045(6) 0.046(6) -0.011(5) 0.053(5) -0.006(5)
C30 0.080(6) 0.048(6) 0.043(6) -0.009(5) 0.042(5) -0.023(5)
C31 0.075(7) 0.048(6) 0.057(6) 0.002(6) 0.034(6) -0.015(6)
C32 0.094(8) 0.051(7) 0.066(8) 0.003(7) 0.037(7) -0.022(7)
C33 0.104(9) 0.051(7) 0.078(8) 0.008(7) 0.041(8) -0.029(7)
C34 0.101(9) 0.061(8) 0.088(9) 0.018(8) 0.028(8) -0.023(7)
C35 0.092(9) 0.066(8) 0.081(8) 0.024(8) 0.020(8) -0.020(7)
C36 0.083(8) 0.061(7) 0.069(8) 0.018(7) 0.026(7) -0.021(7)
C37 0.078(7) 0.042(6) 0.068(7) 0.004(6) 0.038(6) -0.006(6)
C38 0.089(8) 0.046(7) 0.071(8) -0.001(7) 0.036(7) -0.004(7)
C39 0.100(9) 0.047(7) 0.078(9) 0.002(7) 0.038(8) -0.002(7)
C40 0.103(10) 0.048(8) 0.097(9) 0.007(7) 0.040(8) 0.003(8)
C41 0.096(9) 0.058(8) 0.104(10) 0.013(8) 0.038(8) 0.009(8)
C42 0.088(9) 0.054(7) 0.095(9) 0.007(7) 0.035(8) 0.002(7)
C43 0.057(6) 0.033(6) 0.051(6) -0.009(5) 0.029(5) -0.008(5)
C44 0.066(7) 0.041(6) 0.048(6) -0.006(5) 0.036(6) -0.005(6)
C45 0.081(7) 0.042(6) 0.054(7) -0.009(6) 0.032(6) -0.009(6)
C46 0.080(7) 0.037(6) 0.058(7) -0.007(6) 0.040(6) -0.001(6)
C47 0.070(7) 0.046(7) 0.067(7) -0.007(6) 0.034(6) 0.013(6)
C48 0.067(7) 0.042(6) 0.063(7) -0.007(6) 0.022(6) 0.004(6)
C49 0.082(7) 0.067(7) 0.076(7) -0.028(6) 0.054(6) -0.012(6)
C50 0.109(9) 0.092(8) 0.090(8) -0.039(7) 0.052(7) -0.006(7)
C51 0.116(9) 0.105(9) 0.105(9) -0.057(8) 0.063(8) -0.009(8)
C52 0.100(9) 0.094(9) 0.133(9) -0.058(8) 0.067(8) -0.008(7)
C53 0.104(9) 0.089(8) 0.140(9) -0.042(8) 0.053(8) 0.010(7)
C54 0.098(8) 0.079(8) 0.110(9) -0.035(8) 0.052(8) 0.004(7)
C55 0.085(8) 0.060(7) 0.114(8) -0.020(7) 0.055(8) -0.006(6)
C56 0.110(9) 0.078(9) 0.124(10) -0.019(9) 0.067(9) 0.000(8)
C57 0.119(10) 0.090(9) 0.131(11) -0.016(9) 0.076(9) 0.000(8)
C58 0.109(10) 0.092(10) 0.139(11) -0.023(10) 0.076(10) -0.003(8)
C59 0.105(10) 0.091(9) 0.149(11) -0.032(10) 0.058(10) 0.003(8)
C60 0.099(10) 0.085(9) 0.137(10) -0.033(9) 0.051(9) 0.005(8)
C61 0.081(7) 0.071(7) 0.120(9) -0.006(7) 0.043(7) -0.013(7)
C62 0.089(9) 0.086(9) 0.131(11) -0.005(9) 0.060(8) -0.018(8)
C63 0.093(10) 0.099(9) 0.138(12) -0.005(9) 0.065(9) -0.013(9)
C64 0.092(10) 0.097(10) 0.145(12) -0.007(10) 0.055(10) -0.008(9)
C65 0.089(9) 0.097(10) 0.148(12) -0.001(10) 0.043(10) -0.016(9)
C66 0.090(9) 0.088(9) 0.143(11) -0.002(9) 0.037(9) -0.020(8)
C67 0.071(7) 0.062(6) 0.055(6) 0.004(6) 0.016(6) -0.027(6)
C68 0.072(7) 0.065(7) 0.052(7) -0.005(6) 0.021(6) -0.027(6)
C69 0.082(8) 0.073(7) 0.066(7) 0.005(7) 0.024(7) -0.043(7)
C70 0.094(8) 0.089(8) 0.084(8) 0.010(7) 0.005(7) -0.051(7)
C71 0.100(8) 0.101(8) 0.090(8) 0.015(8) -0.009(8) -0.055(7)
C72 0.088(8) 0.085(8) 0.076(8) 0.016(7) -0.003(7) -0.053(7)
C73 0.093(8) 0.056(7) 0.075(7) -0.008(6) 0.030(7) -0.021(6)
C74 0.100(9) 0.063(8) 0.098(9) 0.000(8) 0.027(8) -0.021(8)
C75 0.113(10) 0.067(8) 0.110(10) -0.004(9) 0.022(9) -0.021(8)
C76 0.121(10) 0.070(9) 0.107(10) -0.010(9) 0.020(9) -0.026(9)
C77 0.120(10) 0.075(9) 0.097(10) -0.015(8) 0.025(9) -0.027(8)
C78 0.107(10) 0.072(8) 0.083(9) -0.014(8) 0.031(8) -0.026(8)
C79 0.102(8) 0.044(6) 0.064(7) 0.001(6) 0.035(7) 0.003(6)
C80 0.113(9) 0.054(7) 0.073(8) 0.007(7) 0.042(8) 0.011(7)
C81 0.123(10) 0.060(8) 0.082(9) 0.004(8) 0.046(8) 0.024(8)
C82 0.130(10) 0.065(8) 0.087(9) -0.003(8) 0.044(9) 0.025(8)
C83 0.132(10) 0.067(8) 0.075(9) -0.004(7) 0.040(8) 0.024(8)
C84 0.122(9) 0.059(8) 0.070(8) 0.000(7) 0.035(8) 0.014(8)
C85 0.078(7) 0.038(6) 0.084(7) -0.003(6) 0.041(6) -0.005(6)
C86 0.078(8) 0.045(7) 0.099(8) -0.010(7) 0.031(7) -0.007(6)
C87 0.083(8) 0.055(7) 0.127(9) -0.009(8) 0.027(8) -0.007(7)
C88 0.093(9) 0.064(8) 0.145(10) -0.017(8) 0.047(8) 0.004(7)
C89 0.112(9) 0.069(8) 0.128(9) -0.022(8) 0.069(8) 0.006(7)
C90 0.104(8) 0.056(7) 0.103(8) -0.013(7) 0.059(7) 0.002(7)
C91 0.055(6) 0.046(6) 0.043(6) -0.002(5) 0.029(5) -0.006(5)
C92 0.057(7) 0.054(7) 0.050(7) -0.002(6) 0.031(6) -0.006(6)
C93 0.058(7) 0.064(7) 0.063(7) 0.005(6) 0.031(6) -0.002(6)
C94 0.065(7) 0.062(7) 0.074(8) -0.003(7) 0.033(6) 0.009(7)
C95 0.070(7) 0.059(7) 0.079(8) -0.019(7) 0.026(7) 0.004(7)
C96 0.060(7) 0.057(7) 0.067(7) -0.018(6) 0.025(6) -0.007(6)
C97 0.129(9) 0.092(8) 0.087(8) 0.013(7) 0.066(8) 0.016(8)
C98 0.137(11) 0.109(10) 0.099(10) 0.017(8) 0.071(9) 0.029(9)
C99 0.153(11) 0.126(11) 0.106(10) 0.018(9) 0.075(10) 0.034(10)
C100 0.158(12) 0.128(11) 0.106(11) 0.013(9) 0.076(10) 0.038(11)
C101 0.160(12) 0.127(11) 0.106(10) 0.005(9) 0.065(10) 0.034(11)
C102 0.152(11) 0.110(10) 0.102(10) 0.005(9) 0.059(9) 0.027(10)
C103 0.153(10) 0.107(9) 0.121(9) 0.020(8) 0.083(8) 0.002(8)
C104 0.166(12) 0.133(11) 0.145(11) 0.029(10) 0.085(10) -0.001(10)
C105 0.179(13) 0.145(12) 0.156(12) 0.032(11) 0.086(11) -0.003(10)
C106 0.182(13) 0.142(12) 0.154(12) 0.026(11) 0.098(11) 0.003(11)
C107 0.182(13) 0.135(12) 0.147(12) 0.023(11) 0.100(11) 0.005(10)
C108 0.178(12) 0.125(11) 0.137(11) 0.023(10) 0.090(10) 0.004(10)
C109 0.110(8) 0.085(7) 0.064(7) -0.010(7) 0.060(6) -0.043(6)
C110 0.127(9) 0.104(8) 0.090(8) -0.019(8) 0.069(8) -0.060(7)
C111 0.149(10) 0.118(9) 0.113(9) -0.010(9) 0.075(9) -0.073(8)
C112 0.165(10) 0.135(10) 0.107(9) 0.015(9) 0.081(9) -0.065(8)
C113 0.168(10) 0.158(10) 0.091(8) 0.016(9) 0.066(9) -0.060(9)
C114 0.146(9) 0.134(9) 0.073(8) 0.009(8) 0.058(8) -0.062(8)
F1 0.065(6) 0.065(6) 0.066(7) -0.031(5) 0.022(5) -0.013(5)
F2 0.099(8) 0.061(6) 0.072(7) -0.043(6) 0.021(6) -0.019(6)
F3 0.118(9) 0.044(6) 0.074(7) -0.019(5) 0.047(7) 0.017(6)
F4 0.092(8) 0.072(7) 0.120(10) -0.029(7) 0.029(7) 0.034(6)
F5 0.066(7) 0.070(7) 0.079(7) -0.025(6) 0.001(6) 0.011(6)
F6 0.186(13) 0.138(12) 0.062(8) -0.036(8) 0.040(9) 0.025(10)
F7 0.217(15) 0.190(14) 0.105(11) -0.083(10) 0.068(11) 0.014(12)
F8 0.101(9) 0.122(10) 0.202(13) -0.100(10) 0.094(9) -0.027(8)
F9 0.175(14) 0.132(12) 0.223(16) -0.044(12) 0.031(13) 0.089(11)
F10 0.146(12) 0.117(11) 0.160(13) -0.027(11) 0.015(11) 0.069(9)
F11 0.087(8) 0.086(7) 0.051(6) 0.008(6) 0.012(6) -0.039(6)
F12 0.109(9) 0.091(8) 0.089(8) 0.005(7) 0.035(7) -0.057(7)
F13 0.116(10) 0.121(10) 0.118(10) 0.007(9) 0.002(8) -0.079(8)
F14 0.134(12) 0.166(13) 0.141(12) 0.039(11) -0.049(10) -0.076(10)
F15 0.120(10) 0.135(11) 0.097(9) 0.048(8) -0.039(8) -0.080(9)
F16 0.094(8) 0.060(7) 0.068(7) 0.000(6) 0.005(6) -0.001(6)
F17 0.091(9) 0.080(9) 0.175(13) 0.005(9) -0.023(9) 0.001(7)
F18 0.100(10) 0.090(9) 0.246(15) -0.022(11) 0.061(10) 0.019(8)
F19 0.181(13) 0.114(11) 0.174(13) -0.050(10) 0.105(11) 0.015(10)
F20 0.200(13) 0.066(8) 0.109(10) -0.014(7) 0.097(10) 0.010(8)
F21 0.063(6) 0.082(7) 0.067(7) -0.035(6) 0.025(5) -0.016(6)
F22 0.058(7) 0.119(9) 0.079(8) -0.004(7) 0.021(6) 0.005(7)
F23 0.081(8) 0.088(8) 0.110(9) 0.005(7) 0.042(7) 0.036(6)
F24 0.093(8) 0.080(8) 0.133(10) -0.052(8) 0.017(8) 0.025(7)
F25 0.061(7) 0.078(7) 0.092(8) -0.054(6) 0.006(6) 0.000(6)
F26 0.148(12) 0.172(13) 0.126(11) -0.037(10) 0.051(10) -0.103(10)
F27 0.210(14) 0.157(12) 0.178(14) -0.041(11) 0.100(12) -0.129(11)
F28 0.211(14) 0.155(13) 0.157(12) 0.047(11) 0.119(11) -0.040(11)
F29 0.251(17) 0.277(18) 0.108(12) 0.048(13) 0.068(12) -0.068(15)
F30 0.205(14) 0.233(15) 0.065(9) 0.000(10) 0.034(10) -0.115(12)
N1 0.062(6) 0.031(5) 0.037(6) -0.016(5) 0.030(5) -0.004(5)
N2 0.056(6) 0.032(5) 0.037(5) -0.006(5) 0.021(5) -0.009(5)
N3 0.037(5) 0.032(5) 0.047(6) -0.003(5) 0.028(5) -0.010(5)
N4 0.060(6) 0.029(5) 0.042(6) -0.003(5) 0.034(5) -0.007(5)
N5 0.055(6) 0.031(5) 0.038(6) -0.007(5) 0.013(5) -0.004(5)
N6 0.064(6) 0.031(5) 0.041(6) -0.010(5) 0.039(5) -0.011(5)
C1H 0.16(2) 0.116(17) 0.098(16) 0.080(14) -0.037(15) -0.061(15)
C2H 0.200(19) 0.129(15) 0.117(13) 0.052(13) 0.006(14) -0.030(14)
C3H 0.211(19) 0.127(15) 0.124(13) 0.045(13) 0.017(13) -0.034(13)
C4H 0.216(19) 0.133(15) 0.129(13) 0.037(13) 0.023(13) -0.035(13)
C5H 0.22(2) 0.140(16) 0.143(14) 0.028(14) 0.026(14) -0.032(14)
C6H 0.22(2) 0.147(17) 0.157(15) 0.028(15) 0.032(15) -0.030(15)
C7H 0.22(3) 0.16(2) 0.18(2) 0.03(2) 0.03(2) 0.01(2)

loop_
_atom_type_symbol
_atom_type_description
_atom_type_scat_dispersion_real
_atom_type_scat_dispersion_imag
_atom_type_scat_source
C C 0.0033 0.0016 'International Tables Vol C Tables 4.2.6.8 and 6.1.1.4'
H H 0.0000 0.0000 'International Tables Vol C Tables 4.2.6.8 and 6.1.1.4'
N N 0.0061 0.0033 'International Tables Vol C Tables 4.2.6.8 and 6.1.1.4'
F F 0.0171 0.0103 'International Tables Vol C Tables 4.2.6.8 and 6.1.1.4'
Au Au -2.0133 8.8022 'International Tables Vol C Tables 4.2.6.8 and 6.1.1.4'
Cl Cl 0.1484 0.1585 'International Tables Vol C Tables 4.2.6.8 and 6.1.1.4'
O O 0.0106 0.0060 'International Tables Vol C Tables 4.2.6.8 and 6.1.1.4'

loop_
_geom_angle_atom_site_label_1
_geom_angle_atom_site_label_2
_geom_angle_atom_site_label_3
_geom_angle
_geom_angle_site_symmetry_1
_geom_angle_site_symmetry_3
C7 Au1 C23 87.1(5) . .
C7 Au1 N6 176.8(6) . .
C23 Au1 N6 93.0(5) . .
C7 Au1 N1 93.1(5) . .
C23 Au1 N1 179.6(6) . .
N6 Au1 N1 86.8(4) . .
C22 Au2 C8 87.2(6) . .
C22 Au2 N4 92.4(5) . .
C8 Au2 N4 178.9(6) . .
C22 Au2 N3 177.5(6) . .
C8 Au2 N3 92.8(5) . .
N4 Au2 N3 87.6(4) . .
N1 C1 C30 124.6(15) . .
N1 C1 C2 108.5(12) . .
C30 C1 C2 126.3(14) . .
C3 C2 C1 106.5(13) . .
C3 C2 C31 124.3(15) . .
C1 C2 C31 129.0(14) . .
C2 C3 C4 107.4(14) . .
C2 C3 C37 122.6(14) . .
C4 C3 C37 130.0(14) . .
N1 C4 C5 124.2(13) . .
N1 C4 C3 109.2(12) . .
C5 C4 C3 126.2(14) . .
C4 C5 C6 125.1(13) . .
C4 C5 C43 120.0(13) . .
C6 C5 C43 114.6(12) . .
N2 C6 C5 119.4(13) . .
N2 C6 C7 112.4(12) . .
C5 C6 C7 127.9(12) . .
C8 C7 C6 103.9(10) . .
C8 C7 Au1 136.0(10) . .
C6 C7 Au1 119.9(9) . .
C7 C8 C9 105.3(12) . .
C7 C8 Au2 134.5(10) . .
C9 C8 Au2 120.2(10) . .
N2 C9 C10 117.8(13) . .
N2 C9 C8 113.0(12) . .
C10 C9 C8 129.0(14) . .
C11 C10 C9 126.1(14) . .
C11 C10 C49 118.0(14) . .
C9 C10 C49 115.0(14) . .
N3 C11 C10 124.0(13) . .
N3 C11 C12 107.9(13) . .
C10 C11 C12 128.1(14) . .
C13 C12 C55 126.5(16) . .
C13 C12 C11 105.8(14) . .
C55 C12 C11 127.7(16) . .
C12 C13 C14 108.4(14) . .
C12 C13 C61 121.2(16) . .
C14 C13 C61 130.1(16) . .
N3 C14 C15 125.7(14) . .
N3 C14 C13 108.8(13) . .
C15 C14 C13 125.2(14) . .
C16 C15 C14 124.4(14) . .
C16 C15 C67 119.3(15) . .
C14 C15 C67 116.2(15) . .
N4 C16 C15 126.8(14) . .
N4 C16 C17 108.4(14) . .
C15 C16 C17 124.6(14) . .
C18 C17 C16 108.1(14) . .
C18 C17 C73 121.7(16) . .
C16 C17 C73 130.2(17) . .
C17 C18 C19 106.0(15) . .
C17 C18 C79 123.5(16) . .
C19 C18 C79 129.9(17) . .
N4 C19 C20 122.3(13) . .
N4 C19 C18 111.0(14) . .
C20 C19 C18 126.7(15) . .
C19 C20 C21 125.0(14) . .
C19 C20 C85 119.7(14) . .
C21 C20 C85 115.2(14) . .
N5 C21 C20 116.7(14) . .
N5 C21 C22 113.9(12) . .
C20 C21 C22 128.8(13) . .
C23 C22 C21 103.7(11) . .
C23 C22 Au2 136.3(11) . .
C21 C22 Au2 119.7(9) . .
C22 C23 C24 106.0(12) . .
C22 C23 Au1 134.0(11) . .
C24 C23 Au1 120.0(10) . .
N5 C24 C25 116.0(13) . .
N5 C24 C23 113.3(13) . .
C25 C24 C23 130.5(14) . .
C26 C25 C24 124.6(15) . .
C26 C25 C91 118.4(13) . .
C24 C25 C91 117.0(14) . .
C25 C26 N6 123.7(13) . .
C25 C26 C27 128.4(15) . .
N6 C26 C27 107.9(14) . .
C28 C27 C97 123.8(15) . .
C28 C27 C26 106.7(16) . .
C97 C27 C26 128.8(16) . .
C27 C28 C29 108.6(15) . .
C27 C28 C103 121.9(18) . .
C29 C28 C103 129.2(18) . .
N6 C29 C30 124.5(13) . .
N6 C29 C28 109.7(15) . .
C30 C29 C28 125.8(15) . .
C1 C30 C29 125.9(14) . .
C1 C30 C109 117.9(16) . .
C29 C30 C109 115.8(15) . .
C32 C31 C36 117.4(17) . .
C32 C31 C2 122.8(18) . .
C36 C31 C2 119.7(16) . .
C31 C32 C33 123(2) . .
C31 C32 H32 118.7 . .
C33 C32 H32 118.7 . .
C32 C33 C34 119.6(19) . .
C32 C33 H33 120.2 . .
C34 C33 H33 120.2 . .
C35 C34 C33 120(2) . .
C35 C34 H34 120.2 . .
C33 C34 H34 120.2 . .
C34 C35 C36 120(2) . .
C34 C35 H35 120.1 . .
C36 C35 H35 120.1 . .
C31 C36 C35 121.0(19) . .
C31 C36 H36 119.5 . .
C35 C36 H36 119.5 . .
C38 C37 C42 118.5(18) . .
C38 C37 C3 123.0(19) . .
C42 C37 C3 118.5(18) . .
C37 C38 C39 123(2) . .
C37 C38 H38 118.4 . .
C39 C38 H38 118.4 . .
C40 C39 C38 118(2) . .
C40 C39 H39 120.8 . .
C38 C39 H39 120.8 . .
C39 C40 C41 123(2) . .
C39 C40 H40 118.3 . .
C41 C40 H40 118.3 . .
C40 C41 C42 119(2) . .
C40 C41 H41 120.7 . .
C42 C41 H41 120.7 . .
C37 C42 C41 118(2) . .
C37 C42 H42 121.1 . .
C41 C42 H42 121.1 . .
C48 C43 C44 115.4(15) . .
C48 C43 C5 125.9(16) . .
C44 C43 C5 118.7(15) . .
F1 C44 C43 120.3(14) . .
F1 C44 C45 115.2(16) . .
C43 C44 C45 124.4(17) . .
F2 C45 C46 121.2(16) . .
F2 C45 C44 122.7(18) . .
C46 C45 C44 116.0(18) . .
F3 C46 C47 118.8(17) . .
F3 C46 C45 120.0(17) . .
C47 C46 C45 121.2(16) . .
F4 C47 C48 119.0(18) . .
F4 C47 C46 120.0(15) . .
C48 C47 C46 121.0(18) . .
F5 C48 C47 120.8(17) . .
F5 C48 C43 117.2(15) . .
C47 C48 C43 122.0(18) . .
C50 C49 C54 111(2) . .
C50 C49 C10 125(2) . .
C54 C49 C10 125(2) . .
C49 C50 F6 116(2) . .
C49 C50 C51 126(3) . .
F6 C50 C51 118(2) . .
F7 C51 C52 120(2) . .
F7 C51 C50 122(3) . .
C52 C51 C50 118(3) . .
C53 C52 F8 120(3) . .
C53 C52 C51 120(2) . .
F8 C52 C51 119(3) . .
F9 C53 C52 118(2) . .
F9 C53 C54 124(3) . .
C52 C53 C54 118(3) . .
F10 C54 C53 116(3) . .
F10 C54 C49 117.2(19) . .
C53 C54 C49 127(3) . .
C60 C55 C56 117(2) . .
C60 C55 C12 122(2) . .
C56 C55 C12 121(2) . .
C55 C56 C57 121(3) . .
C55 C56 H56 119.4 . .
C57 C56 H56 119.4 . .
C58 C57 C56 120(3) . .
C58 C57 H57 119.9 . .
C56 C57 H57 119.9 . .
C57 C58 C59 123(3) . .
C57 C58 H58 118.7 . .
C59 C58 H58 118.7 . .
C58 C59 C60 115(3) . .
C58 C59 H59 122.6 . .
C60 C59 H59 122.6 . .
C55 C60 C59 124(3) . .
C55 C60 H60 117.8 . .
C59 C60 H60 117.8 . .
C66 C61 C62 120(2) . .
C66 C61 C13 121(2) . .
C62 C61 C13 119(2) . .
C63 C62 C61 121(3) . .
C63 C62 H62 119.5 . .
C61 C62 H62 119.5 . .
C64 C63 C62 118(3) . .
C64 C63 H63 120.8 . .
C62 C63 H63 120.8 . .
C63 C64 C65 126(3) . .
C63 C64 H64 116.8 . .
C65 C64 H64 116.8 . .
C64 C65 C66 114(3) . .
C64 C65 H65 122.9 . .
C66 C65 H65 122.9 . .
C61 C66 C65 120(3) . .
C61 C66 H66 120.0 . .
C65 C66 H66 120.0 . .
C72 C67 C68 113.9(18) . .
C72 C67 C15 123.3(17) . .
C68 C67 C15 122.8(17) . .
F11 C68 C69 120.2(17) . .
F11 C68 C67 117.7(16) . .
C69 C68 C67 122(2) . .
F12 C69 C70 119.2(17) . .
F12 C69 C68 120.4(19) . .
C70 C69 C68 120.4(19) . .
C71 C70 C69 119(2) . .
C71 C70 F13 121(2) . .
C69 C70 F13 120(2) . .
C70 C71 C72 120(2) . .
C70 C71 F14 118(2) . .
C72 C71 F14 122(2) . .
C67 C72 C71 125(2) . .
C67 C72 F15 118.6(17) . .
C71 C72 F15 117(2) . .
C78 C73 C74 119(2) . .
C78 C73 C17 123(2) . .
C74 C73 C17 118(2) . .
C73 C74 C75 122(2) . .
C73 C74 H74 118.8 . .
C75 C74 H74 118.8 . .
C76 C75 C74 116(3) . .
C76 C75 H75 122.0 . .
C74 C75 H75 122.0 . .
C75 C76 C77 126(3) . .
C75 C76 H76 117.2 . .
C77 C76 H76 117.2 . .
C76 C77 C78 117(2) . .
C76 C77 H77 121.6 . .
C78 C77 H77 121.6 . .
C73 C78 C77 121(2) . .
C73 C78 H78 119.7 . .
C77 C78 H78 119.7 . .
C84 C79 C80 116.3(19) . .
C84 C79 C18 122.9(19) . .
C80 C79 C18 120.6(18) . .
C79 C80 C81 121(2) . .
C79 C80 H80 119.7 . .
C81 C80 H80 119.7 . .
C82 C81 C80 120(2) . .
C82 C81 H81 120.2 . .
C80 C81 H81 120.2 . .
C83 C82 C81 121(2) . .
C83 C82 H82 119.3 . .
C81 C82 H82 119.3 . .
C82 C83 C84 119(2) . .
C82 C83 H83 120.6 . .
C84 C83 H83 120.6 . .
C79 C84 C83 123(2) . .
C79 C84 H84 118.3 . .
C83 C84 H84 118.3 . .
C86 C85 C90 117(2) . .
C86 C85 C20 119.9(18) . .
C90 C85 C20 123(2) . .
F16 C86 C85 119.9(18) . .
F16 C86 C87 119(2) . .
C85 C86 C87 121(2) . .
F17 C87 C88 124(2) . .
F17 C87 C86 119(2) . .
C88 C87 C86 117(3) . .
C89 C88 C87 122(3) . .
C89 C88 F18 123(3) . .
C87 C88 F18 115(3) . .
C88 C89 C90 120(3) . .
C88 C89 F19 123(2) . .
C90 C89 F19 117(3) . .
F20 C90 C89 119(2) . .
F20 C90 C85 118(2) . .
C89 C90 C85 122(3) . .
C92 C91 C96 117.4(17) . .
C92 C91 C25 123.6(15) . .
C96 C91 C25 119.0(16) . .
F21 C92 C93 119.3(17) . .
F21 C92 C91 117.7(15) . .
C93 C92 C91 123.0(18) . .
C94 C93 C92 121(2) . .
C94 C93 F22 118.1(18) . .
C92 C93 F22 120.7(18) . .
C93 C94 F23 121(2) . .
C93 C94 C95 118.6(19) . .
F23 C94 C95 120.3(18) . .
F24 C95 C94 119.6(18) . .
F24 C95 C96 118.5(18) . .
C94 C95 C96 121.8(19) . .
F25 C96 C91 123.3(17) . .
F25 C96 C95 118.9(17) . .
C91 C96 C95 117.8(18) . .
C98 C97 C102 120.0 . .
C98 C97 C27 116.7(15) . .
C102 C97 C27 123.2(15) . .
C97 C98 C99 120.0 . .
C97 C98 H98 120.0 . .
C99 C98 H98 120.0 . .
C98 C99 C100 120.0 . .
C98 C99 H99 120.0 . .
C100 C99 H99 120.0 . .
C101 C100 C99 120.0 . .
C101 C100 H100 120.0 . .
C99 C100 H100 120.0 . .
C102 C101 C100 120.0 . .
C102 C101 H101 120.0 . .
C100 C101 H101 120.0 . .
C101 C102 C97 120.0 . .
C101 C102 H102 120.0 . .
C97 C102 H102 120.0 . .
C104 C103 C108 120.0 . .
C104 C103 C28 118.6(17) . .
C108 C103 C28 120.8(17) . .
C105 C104 C103 120.0 . .
C105 C104 H104 120.0 . .
C103 C104 H104 120.0 . .
C104 C105 C106 120.0 . .
C104 C105 H105 120.0 . .
C106 C105 H105 120.0 . .
C105 C106 C107 120.0 . .
C105 C106 H106 120.0 . .
C107 C106 H106 120.0 . .
C106 C107 C108 120.0 . .
C106 C107 H107 120.0 . .
C108 C107 H107 120.0 . .
C107 C108 C103 120.0 . .
C107 C108 H108 120.0 . .
C103 C108 H108 120.0 . .
C110 C109 C114 112(2) . .
C110 C109 C30 125(2) . .
C114 C109 C30 122.5(19) . .
C109 C110 F26 118.5(19) . .
C109 C110 C111 122(3) . .
F26 C110 C111 119(2) . .
C112 C111 F27 124(3) . .
C112 C111 C110 118(3) . .
F27 C111 C110 117(3) . .
C113 C112 C111 120(3) . .
C113 C112 F28 125(3) . .
C111 C112 F28 115(3) . .
C112 C113 C114 125(3) . .
C112 C113 F29 120(3) . .
C114 C113 F29 113(3) . .
C109 C114 C113 122(3) . .
C109 C114 F30 117.1(19) . .
C113 C114 F30 121(3) . .
C1 N1 C4 107.8(12) . .
C1 N1 Au1 126.5(9) . .
C4 N1 Au1 125.7(9) . .
C6 N2 C9 105.0(12) . .
C14 N3 C11 108.9(12) . .
C14 N3 Au2 126.2(10) . .
C11 N3 Au2 125.0(9) . .
C16 N4 C19 106.4(12) . .
C16 N4 Au2 125.9(10) . .
C19 N4 Au2 127.6(10) . .
C21 N5 C24 102.7(12) . .
C29 N6 C26 107.1(11) . .
C29 N6 Au1 127.4(10) . .
C26 N6 Au1 125.5(9) . .
C2H C1H H1HA 109.5 . .
C2H C1H H1HB 109.5 . .
H1HA C1H H1HB 109.5 . .
C2H C1H H1HC 109.5 . .
H1HA C1H H1HC 109.5 . .
H1HB C1H H1HC 109.5 . .
C3H C2H C1H 113(3) . .
C3H C2H H2HA 109.1 . .
C1H C2H H2HA 109.1 . .
C3H C2H H2HB 109.1 . .
C1H C2H H2HB 109.1 . .
H2HA C2H H2HB 107.8 . .
C2H C3H C4H 114(3) . .
C2H C3H H3HA 108.8 . .
C4H C3H H3HA 108.8 . .
C2H C3H H3HB 108.8 . .
C4H C3H H3HB 108.8 . .
H3HA C3H H3HB 107.6 . .
C5H C4H C3H 114(3) . .
C5H C4H H4HA 108.7 . .
C3H C4H H4HA 108.7 . .
C5H C4H H4HB 108.7 . .
C3H C4H H4HB 108.7 . .
H4HA C4H H4HB 107.6 . .
C4H C5H C6H 112(3) . .
C4H C5H H5HA 109.1 . .
C6H C5H H5HA 109.1 . .
C4H C5H H5HB 109.1 . .
C6H C5H H5HB 109.1 . .
H5HA C5H H5HB 107.8 . .
C7H C6H C5H 114(3) . .
C7H C6H H6HA 108.7 . .
C5H C6H H6HA 108.7 . .
C7H C6H H6HB 108.7 . .
C5H C6H H6HB 108.7 . .
H6HA C6H H6HB 107.6 . .
C6H C7H H7HA 109.5 . .
C6H C7H H7HB 109.5 . .
H7HA C7H H7HB 109.5 . .
C6H C7H H7HC 109.5 . .
H7HA C7H H7HC 109.5 . .
H7HB C7H H7HC 109.5 . .
Cl2S C1S Cl2S 173(5) . 2_756
Cl2S C1S Cl1S 87(2) . .
Cl2S C1S Cl1S 88(2) 2_756 .
Cl2S C1S Cl1S 88(2) . 2_756
Cl2S C1S Cl1S 87(2) 2_756 2_756
Cl1S C1S Cl1S 84(4) . 2_756
C1S Cl1S Cl1S 48.1(19) . 2_756
C1S Cl1S Cl2S 45.5(12) . 2_756
Cl1S Cl1S Cl2S 60.6(16) 2_756 2_756
C1S Cl2S Cl1S 46.9(16) . 2_756

loop_
_geom_bond_atom_site_label_1
_geom_bond_atom_site_label_2
_geom_bond_distance
_geom_bond_site_symmetry_2
Au1 C7 1.972(11) .
Au1 C23 1.991(13) .
Au1 N6 2.072(11) .
Au1 N1 2.085(12) .
Au2 C22 1.972(12) .
Au2 C8 1.981(14) .
Au2 N4 2.090(12) .
Au2 N3 2.090(11) .
C1 N1 1.352(18) .
C1 C30 1.39(2) .
C1 C2 1.45(2) .
C2 C3 1.37(2) .
C2 C31 1.49(2) .
C3 C4 1.41(2) .
C3 C37 1.48(2) .
C4 N1 1.382(18) .
C4 C5 1.388(19) .
C5 C6 1.416(19) .
C5 C43 1.48(2) .
C6 N2 1.325(17) .
C6 C7 1.501(18) .
C7 C8 1.373(19) .
C8 C9 1.458(19) .
C9 N2 1.347(18) .
C9 C10 1.38(2) .
C10 C11 1.38(2) .
C10 C49 1.50(2) .
C11 N3 1.376(18) .
C11 C12 1.49(2) .
C12 C13 1.36(2) .
C12 C55 1.47(3) .
C13 C14 1.45(2) .
C13 C61 1.52(3) .
C14 N3 1.354(18) .
C14 C15 1.43(2) .
C15 C16 1.38(2) .
C15 C67 1.49(2) .
C16 N4 1.352(19) .
C16 C17 1.45(2) .
C17 C18 1.33(2) .
C17 C73 1.49(2) .
C18 C19 1.42(2) .
C18 C79 1.45(2) .
C19 N4 1.356(19) .
C19 C20 1.41(2) .
C20 C21 1.41(2) .
C20 C85 1.51(2) .
C21 N5 1.335(18) .
C21 C22 1.47(2) .
C22 C23 1.368(18) .
C23 C24 1.44(2) .
C24 N5 1.370(18) .
C24 C25 1.41(2) .
C25 C26 1.38(2) .
C25 C91 1.50(2) .
C26 N6 1.41(2) .
C26 C27 1.48(2) .
C27 C28 1.34(3) .
C27 C97 1.47(2) .
C28 C29 1.45(2) .
C28 C103 1.50(2) .
C29 N6 1.360(19) .
C29 C30 1.40(2) .
C30 C109 1.49(2) .
C31 C32 1.37(2) .
C31 C36 1.37(3) .
C32 C33 1.37(2) .
C32 H32 0.9500 .
C33 C34 1.41(3) .
C33 H33 0.9500 .
C34 C35 1.32(3) .
C34 H34 0.9500 .
C35 C36 1.44(3) .
C35 H35 0.9500 .
C36 H36 0.9500 .
C37 C38 1.36(3) .
C37 C42 1.41(3) .
C38 C39 1.39(3) .
C38 H38 0.9500 .
C39 C40 1.32(3) .
C39 H39 0.9500 .
C40 C41 1.37(3) .
C40 H40 0.9500 .
C41 C42 1.45(3) .
C41 H41 0.9500 .
C42 H42 0.9500 .
C43 C48 1.38(2) .
C43 C44 1.39(2) .
C44 F1 1.343(19) .
C44 C45 1.40(2) .
C45 F2 1.30(2) .
C45 C46 1.37(2) .
C46 F3 1.342(17) .
C46 C47 1.36(3) .
C47 F4 1.34(2) .
C47 C48 1.35(2) .
C48 F5 1.31(2) .
C49 C50 1.32(3) .
C49 C54 1.36(3) .
C50 F6 1.34(3) .
C50 C51 1.40(3) .
C51 F7 1.28(3) .
C51 C52 1.33(4) .
C52 C53 1.31(4) .
C52 F8 1.32(2) .
C53 F9 1.30(3) .
C53 C54 1.36(3) .
C54 F10 1.33(3) .
C55 C60 1.31(3) .
C55 C56 1.35(3) .
C56 C57 1.42(3) .
C56 H56 0.9500 .
C57 C58 1.28(4) .
C57 H57 0.9500 .
C58 C59 1.37(4) .
C58 H58 0.9500 .
C59 C60 1.45(3) .
C59 H59 0.9500 .
C60 H60 0.9500 .
C61 C66 1.35(3) .
C61 C62 1.38(3) .
C62 C63 1.37(3) .
C62 H62 0.9500 .
C63 C64 1.32(4) .
C63 H63 0.9500 .
C64 C65 1.36(4) .
C64 H64 0.9500 .
C65 C66 1.48(3) .
C65 H65 0.9500 .
C66 H66 0.9500 .
C67 C72 1.34(3) .
C67 C68 1.38(2) .
C68 F11 1.32(2) .
C68 C69 1.35(2) .
C69 F12 1.34(2) .
C69 C70 1.34(3) .
C70 C71 1.33(3) .
C70 F13 1.36(2) .
C71 C72 1.34(3) .
C71 F14 1.36(3) .
C72 F15 1.36(2) .
C73 C78 1.36(3) .
C73 C74 1.39(3) .
C74 C75 1.40(3) .
C74 H74 0.9500 .
C75 C76 1.33(3) .
C75 H75 0.9500 .
C76 C77 1.37(3) .
C76 H76 0.9500 .
C77 C78 1.42(3) .
C77 H77 0.9500 .
C78 H78 0.9500 .
C79 C84 1.37(3) .
C79 C80 1.37(3) .
C80 C81 1.39(3) .
C80 H80 0.9500 .
C81 C82 1.36(3) .
C81 H81 0.9500 .
C82 C83 1.31(3) .
C82 H82 0.9500 .
C83 C84 1.37(3) .
C83 H83 0.9500 .
C84 H84 0.9500 .
C85 C86 1.36(3) .
C85 C90 1.37(3) .
C86 F16 1.29(2) .
C86 C87 1.43(3) .
C87 F17 1.30(3) .
C87 C88 1.38(3) .
C88 C89 1.29(4) .
C88 F18 1.38(3) .
C89 C90 1.37(3) .
C89 F19 1.39(3) .
C90 F20 1.33(3) .
C91 C92 1.36(2) .
C91 C96 1.38(2) .
C92 F21 1.346(19) .
C92 C93 1.35(2) .
C93 C94 1.32(3) .
C93 F22 1.36(2) .
C94 F23 1.34(2) .
C94 C95 1.34(3) .
C95 F24 1.32(2) .
C95 C96 1.42(3) .
C96 F25 1.29(2) .
C97 C98 1.3900 .
C97 C102 1.3900 .
C98 C99 1.3900 .
C98 H98 0.9500 .
C99 C100 1.3900 .
C99 H99 0.9500 .
C100 C101 1.3900 .
C100 H100 0.9500 .
C101 C102 1.3900 .
C101 H101 0.9500 .
C102 H102 0.9500 .
C103 C104 1.3900 .
C103 C108 1.3900 .
C104 C105 1.3900 .
C104 H104 0.9500 .
C105 C106 1.3900 .
C105 H105 0.9500 .
C106 C107 1.3900 .
C106 H106 0.9500 .
C107 C108 1.3900 .
C107 H107 0.9500 .
C108 H108 0.9500 .
C109 C110 1.31(3) .
C109 C114 1.34(3) .
C110 F26 1.34(3) .
C110 C111 1.44(3) .
C111 C112 1.26(4) .
C111 F27 1.31(3) .
C112 C113 1.18(4) .
C112 F28 1.38(2) .
C113 C114 1.36(3) .
C113 F29 1.45(3) .
C114 F30 1.38(3) .
C1H C2H 1.56(4) .
C1H H1HA 0.9800 .
C1H H1HB 0.9800 .
C1H H1HC 0.9800 .
C2H C3H 1.52(4) .
C2H H2HA 0.9900 .
C2H H2HB 0.9900 .
C3H C4H 1.65(4) .
C3H H3HA 0.9900 .
C3H H3HB 0.9900 .
C4H C5H 1.54(5) .
C4H H4HA 0.9900 .
C4H H4HB 0.9900 .
C5H C6H 1.55(5) .
C5H H5HA 0.9900 .
C5H H5HB 0.9900 .
C6H C7H 1.51(5) .
C6H H6HA 0.9900 .
C6H H6HB 0.9900 .
C7H H7HA 0.9800 .
C7H H7HB 0.9800 .
C7H H7HC 0.9800 .
C1S Cl2S 1.71(2) .
C1S Cl2S 1.71(2) 2_756
C1S Cl1S 1.75(3) .
C1S Cl1S 1.75(3) 2_756
Cl1S Cl1S 2.34(7) 2_756
Cl1S Cl2S 2.39(5) 2_756
Cl2S Cl1S 2.39(5) 2_756
